data_1576440
loop_
_publ_author_name
'Kurokawa, Kazuma'
'Kohyama, Aki'
'Kuroda, Yusuke'
'Tao-Kakuyama, Keisuke'
'Takikawa, Hiroshi'
'Takasu, Kiyosei'

_publ_section_title
;
 Self-induced charge transfer activation enables metal-free C-H coupling
 of polycyclic aromatic hydrocarbons under photo irradiation.
;
_journal_issue 10
_journal_name_full 'Chemical science'
_journal_page_first 4942
_journal_page_last 4947
_journal_paper_doi 10.1039/d5sc09144f
_journal_volume 17
_journal_year 2026
_chemical_formula_moiety 'C29 H24 O2, C3 H6 O'
_chemical_formula_sum 'C32 H30 O3'
_chemical_formula_weight 462.56
_space_group_crystal_system monoclinic
_space_group_IT_number 14
_space_group_name_Hall '-P 2ybc'
_space_group_name_H-M_alt 'P 1 21/c 1'
_atom_sites_solution_hydrogens geom
_atom_sites_solution_primary dual
_audit_creation_date 2025-08-03
_audit_creation_method
;
Olex2 1.3-ac4
(compiled 2020.11.27 svn.r5f609507 for Rigaku Oxford Diffraction, GUI svn.r6214)
;
_audit_update_record
;
2025-10-27 deposited with the CCDC.	2026-02-06 downloaded from the CCDC.
;
_cell_angle_alpha 90
_cell_angle_beta 90.8618(17)
_cell_angle_gamma 90
_cell_formula_units_Z 4
_cell_length_a 17.3008(3)
_cell_length_b 7.44911(16)
_cell_length_c 18.6556(3)
_cell_measurement_reflns_used 9907
_cell_measurement_temperature 93
_cell_measurement_theta_max 71.6170
_cell_measurement_theta_min 2.5140
_cell_volume 2403.98(8)
_computing_cell_refinement 'CrysAlisPro 1.171.41.122a (Rigaku OD, 2021)'
_computing_data_collection 'CrysAlisPro 1.171.41.122a (Rigaku OD, 2021)'
_computing_data_reduction 'CrysAlisPro 1.171.41.122a (Rigaku OD, 2021)'
_computing_molecular_graphics 'Olex2 1.3-ac4 (Dolomanov et al., 2009)'
_computing_publication_material 'Olex2 1.3-ac4 (Dolomanov et al., 2009)'
_computing_structure_refinement 'SHELXL 2018/3 (Sheldrick, 2015)'
_computing_structure_solution 'SHELXT  (Sheldrick, 2015)'
_diffrn_ambient_temperature 93
_diffrn_detector 'Hybrid Pixel Array Detector'
_diffrn_detector_area_resol_mean 5.8140
_diffrn_detector_type 'Rigaku Saturn724+'
_diffrn_measured_fraction_theta_full 0.997
_diffrn_measured_fraction_theta_max 0.980
_diffrn_measurement_details
;
List of Runs (angles in degrees, time in seconds):

  # Type    Start    End  Width  t~exp~   \w     \q     \k     \f   Frames
#--------------------------------------------------------------------------
  1  \w    -84.00 -26.00   0.50    0.50    --    5.00  50.00  60.00  116
  2  \w    -84.00 -38.00   0.50    0.50    --    5.00  60.00  90.00   92
  3  \w   -136.00  43.00   0.50    0.50    --  -46.70  10.00  60.00  358
  4  \w   -187.00  -8.00   0.50    1.46    --  -97.40  40.00   0.00  358
  5  \w   -187.00  -8.00   0.50    1.46    --  -97.40  30.00  30.00  358
  6  \w   -187.00 -26.00   0.50    1.46    --  -97.40  50.00 120.00  322
  7  \w   -187.00  -8.00   0.50    1.46    --  -97.40  30.00   0.00  358
  8  \w   -187.00 -26.00   0.50    1.46    --  -97.40  50.00 150.00  322
  9  \w   -149.00 -36.00   0.50    1.46    --  -97.40  50.00  60.00  226
;
_diffrn_measurement_device 'four-circle diffractometer'
_diffrn_measurement_device_type 'XtaLAB AFC11 (RCD3): quarter-chi single'
_diffrn_measurement_method '\w scans'
_diffrn_measurement_specimen_support 'Mitegen 50um'
_diffrn_orient_matrix_type 'CrysAlisPro convention (1999,Acta A55,543-557)'
_diffrn_orient_matrix_UB_11 0.0442557000
_diffrn_orient_matrix_UB_12 0.0888869000
_diffrn_orient_matrix_UB_13 -0.0615533000
_diffrn_orient_matrix_UB_21 0.0553665000
_diffrn_orient_matrix_UB_22 0.0893576000
_diffrn_orient_matrix_UB_23 0.0547769000
_diffrn_orient_matrix_UB_31 0.0540918000
_diffrn_orient_matrix_UB_32 -0.1640040000
_diffrn_orient_matrix_UB_33 -0.0036391000
_diffrn_radiation_collimation 0.3
_diffrn_radiation_monochromator mirror
_diffrn_radiation_probe x-ray
_diffrn_radiation_type 'Cu K\a'
_diffrn_radiation_wavelength 1.54184
_diffrn_reflns_av_R_equivalents 0.0361
_diffrn_reflns_av_unetI/netI 0.0339
_diffrn_reflns_Laue_measured_fraction_full 0.997
_diffrn_reflns_Laue_measured_fraction_max 0.980
_diffrn_reflns_limit_h_max 21
_diffrn_reflns_limit_h_min -16
_diffrn_reflns_limit_k_max 8
_diffrn_reflns_limit_k_min -8
_diffrn_reflns_limit_l_max 22
_diffrn_reflns_limit_l_min -22
_diffrn_reflns_number 18264
_diffrn_reflns_point_group_measured_fraction_full 0.997
_diffrn_reflns_point_group_measured_fraction_max 0.980
_diffrn_reflns_theta_full 67.684
_diffrn_reflns_theta_max 71.717
_diffrn_reflns_theta_min 2.554
_diffrn_source 'Rotating-anode X-ray tube'
_diffrn_source_current 24.0
_diffrn_source_power 1.2
_diffrn_source_target Mo
_diffrn_source_type 'Rigaku (Cu) X-ray Source'
_diffrn_source_voltage 50.0
_exptl_absorpt_coefficient_mu 0.634
_exptl_absorpt_correction_T_max 1.00000
_exptl_absorpt_correction_T_min 0.66312
_exptl_absorpt_correction_type multi-scan
_exptl_absorpt_process_details
;
CrysAlisPro 1.171.41.122a (Rigaku Oxford Diffraction, 2021)
Empirical absorption correction using spherical harmonics,
implemented in SCALE3 ABSPACK scaling algorithm.
;
_exptl_crystal_colour 'clear light yellow'
_exptl_crystal_colour_lustre clear
_exptl_crystal_colour_modifier light
_exptl_crystal_colour_primary yellow
_exptl_crystal_density_diffrn 1.278
_exptl_crystal_description plate
_exptl_crystal_F_000 984
_exptl_crystal_size_max 0.4
_exptl_crystal_size_mid 0.1
_exptl_crystal_size_min 0.03
_refine_diff_density_max 0.214
_refine_diff_density_min -0.211
_refine_diff_density_rms 0.042
_refine_ls_extinction_coef 0.00104(16)
_refine_ls_extinction_expression Fc^*^=kFc[1+0.001xFc^2^\l^3^/sin(2\q)]^-1/4^
_refine_ls_extinction_method 'SHELXL-2018/3 (Sheldrick 2018)'
_refine_ls_goodness_of_fit_ref 1.044
_refine_ls_hydrogen_treatment constr
_refine_ls_matrix_type full
_refine_ls_number_parameters 324
_refine_ls_number_reflns 4616
_refine_ls_number_restraints 0
_refine_ls_restrained_S_all 1.044
_refine_ls_R_factor_all 0.0475
_refine_ls_R_factor_gt 0.0407
_refine_ls_shift/su_max 0.000
_refine_ls_shift/su_mean 0.000
_refine_ls_structure_factor_coef Fsqd
_refine_ls_weighting_details 'w=1/[\s^2^(Fo^2^)+(0.0491P)^2^+1.0845P] where P=(Fo^2^+2Fc^2^)/3'
_refine_ls_weighting_scheme calc
_refine_ls_wR_factor_gt 0.1065
_refine_ls_wR_factor_ref 0.1112
_reflns_Friedel_coverage 0.000
_reflns_number_gt 3990
_reflns_number_total 4616
_reflns_threshold_expression 'I > 2\s(I)'
_cod_data_source_file d5sc09144f2.cif
_cod_data_source_block 250803kk_auto
_cod_depositor_comments 'Adding full bibliography for 1576439--1576445.cif.'
_cod_database_code 1576440
_shelx_shelxl_version_number 2018/3
_chemical_oxdiff_formula C29H24O2
_shelx_space_group_comment
;
The symmetry employed for this shelxl refinement is uniquely defined
by the following loop, which should always be used as a source of
symmetry information in preference to the above space-group names.
They are only intended as comments.
;
_shelx_estimated_absorpt_t_max 0.981
_shelx_estimated_absorpt_t_min 0.786
_reflns_odcompleteness_completeness 99.68
_reflns_odcompleteness_iscentric 1
_reflns_odcompleteness_theta 66.97
_olex2_refinement_description
;
1. Fixed Uiso
 At 1.2 times of:
  All C(H) groups
 At 1.5 times of:
  All C(H,H,H) groups, All O(H) groups
2.a Aromatic/amide H refined with riding coordinates:
 C18(H18), C11(H11), C5(H5), C20(H20), C13(H13), C14(H14), C8(H8), C7(H7),
 C6(H6), C23(H23), C22(H22)
2.b Idealised Me refined as rotating group:
 C26(H26A,H26B,H26C), C29(H29A,H29B,H29C), C30(H30A,H30B,H30C), C31(H31A,H31B,
 H31C), C35(H35A,H35B,H35C), C34(H34A,H34B,H34C)
2.c Idealised tetrahedral OH refined as rotating group:
 O27(H27)
;
_olex2_submission_special_instructions 'No special instructions were received'
_oxdiff_exptl_absorpt_empirical_details
;
Empirical correction (ABSPACK) includes:
- Absorption correction using spherical harmonics
- Frame scaling
;
_oxdiff_exptl_absorpt_empirical_full_max 1.379
_oxdiff_exptl_absorpt_empirical_full_min 0.479

loop_
_space_group_symop_operation_xyz
'x, y, z'
'-x, y+1/2, -z+1/2'
'-x, -y, -z'
'x, -y-1/2, z-1/2'

loop_
_atom_site_label
_atom_site_type_symbol
_atom_site_fract_x
_atom_site_fract_y
_atom_site_fract_z
_atom_site_U_iso_or_equiv
_atom_site_adp_type
_atom_site_occupancy
_atom_site_site_symmetry_order
_atom_site_calc_flag
_atom_site_refinement_flags_posn
_atom_site_refinement_flags_adp
_atom_site_refinement_flags_occupancy
_atom_site_disorder_assembly
_atom_site_disorder_group
O25 O 0.40535(5) 0.10972(14) 0.66329(5) 0.0257(2) Uani 1 1 d . . . . .
O27 O 0.51250(6) 0.37740(17) 0.27706(5) 0.0336(3) Uani 1 1 d . . . . .
H27 H 0.477071 0.376135 0.245787 0.050 Uiso 1 1 calc R U . . .
O32 O 0.94339(7) 0.82206(17) 0.46889(7) 0.0484(3) Uani 1 1 d . . . . .
C10 C 0.74799(7) 0.42706(18) 0.50859(7) 0.0209(3) Uani 1 1 d . . . . .
C15 C 0.68245(7) 0.35469(18) 0.54322(7) 0.0206(3) Uani 1 1 d . . . . .
C16 C 0.61220(7) 0.33014(18) 0.50280(7) 0.0199(3) Uani 1 1 d . . . . .
C17 C 0.53689(7) 0.26364(18) 0.52728(7) 0.0199(3) Uani 1 1 d . . . . .
C3 C 0.60719(7) 0.36420(18) 0.42914(7) 0.0201(3) Uani 1 1 d . . . . .
C4 C 0.67409(8) 0.43165(18) 0.39192(7) 0.0205(3) Uani 1 1 d . . . . .
C9 C 0.74347(8) 0.46382(18) 0.43191(7) 0.0210(3) Uani 1 1 d . . . . .
C1 C 0.48860(7) 0.25449(18) 0.46554(7) 0.0198(3) Uani 1 1 d . . . . .
C2 C 0.52804(7) 0.31560(18) 0.40348(7) 0.0205(3) Uani 1 1 d . . . . .
C18 C 0.50601(8) 0.21637(19) 0.59237(7) 0.0219(3) Uani 1 1 d . . . . .
H18 H 0.536365 0.224991 0.635095 0.026 Uiso 1 1 calc R U . . .
C21 C 0.41218(8) 0.19527(19) 0.46765(7) 0.0220(3) Uani 1 1 d . . . . .
C19 C 0.42868(8) 0.15490(18) 0.59489(7) 0.0212(3) Uani 1 1 d . . . . .
C11 C 0.81654(8) 0.45579(18) 0.54911(7) 0.0221(3) Uani 1 1 d . . . . .
H11 H 0.859872 0.506569 0.525891 0.027 Uiso 1 1 calc R U . . .
C5 C 0.67446(8) 0.46278(19) 0.31710(7) 0.0245(3) Uani 1 1 d . . . . .
H5 H 0.628566 0.441947 0.289765 0.029 Uiso 1 1 calc R U . . .
C20 C 0.38200(8) 0.14338(19) 0.53494(7) 0.0227(3) Uani 1 1 d . . . . .
H20 H 0.330339 0.101376 0.538387 0.027 Uiso 1 1 calc R U . . .
C13 C 0.75820(8) 0.3356(2) 0.65381(7) 0.0239(3) Uani 1 1 d . . . . .
H13 H 0.761519 0.301536 0.702835 0.029 Uiso 1 1 calc R U . . .
C14 C 0.69054(8) 0.30828(19) 0.61648(7) 0.0239(3) Uani 1 1 d . . . . .
H14 H 0.647830 0.256778 0.640411 0.029 Uiso 1 1 calc R U . . .
C24 C 0.48457(8) 0.3153(2) 0.34037(7) 0.0242(3) Uani 1 1 d . . . . .
C12 C 0.82332(8) 0.41333(19) 0.62095(7) 0.0233(3) Uani 1 1 d . . . . .
C8 C 0.80900(8) 0.52741(19) 0.39495(7) 0.0239(3) Uani 1 1 d . . . . .
H8 H 0.855220 0.551878 0.421291 0.029 Uiso 1 1 calc R U . . .
C7 C 0.80758(8) 0.5546(2) 0.32233(8) 0.0258(3) Uani 1 1 d . . . . .
H7 H 0.852653 0.595154 0.298792 0.031 Uiso 1 1 calc R U . . .
C6 C 0.73947(8) 0.5224(2) 0.28291(7) 0.0255(3) Uani 1 1 d . . . . .
H6 H 0.738186 0.541656 0.232567 0.031 Uiso 1 1 calc R U . . .
C23 C 0.40710(8) 0.2493(2) 0.34055(7) 0.0264(3) Uani 1 1 d . . . . .
H23 H 0.379201 0.244668 0.296335 0.032 Uiso 1 1 calc R U . . .
C22 C 0.37106(8) 0.1926(2) 0.40126(7) 0.0255(3) Uani 1 1 d . . . . .
H22 H 0.319056 0.151748 0.399005 0.031 Uiso 1 1 calc R U . . .
C28 C 0.89602(8) 0.4502(2) 0.66605(7) 0.0266(3) Uani 1 1 d . . . . .
C26 C 0.32878(8) 0.0398(2) 0.67030(8) 0.0273(3) Uani 1 1 d . . . . .
H26A H 0.322939 -0.067764 0.640449 0.041 Uiso 1 1 calc R U . . .
H26B H 0.291148 0.130599 0.654707 0.041 Uiso 1 1 calc R U . . .
H26C H 0.319826 0.008636 0.720529 0.041 Uiso 1 1 calc R U . . .
C33 C 0.89991(9) 0.9492(2) 0.47257(9) 0.0343(4) Uani 1 1 d . . . . .
C29 C 0.96288(8) 0.5225(2) 0.62180(8) 0.0330(4) Uani 1 1 d . . . . .
H29A H 0.976200 0.434754 0.584831 0.049 Uiso 1 1 calc R U . . .
H29B H 1.007882 0.543254 0.653234 0.049 Uiso 1 1 calc R U . . .
H29C H 0.947401 0.635637 0.598979 0.049 Uiso 1 1 calc R U . . .
C30 C 0.87535(9) 0.5916(3) 0.72240(9) 0.0396(4) Uani 1 1 d . . . . .
H30A H 0.859410 0.702812 0.698334 0.059 Uiso 1 1 calc R U . . .
H30B H 0.920579 0.615256 0.753217 0.059 Uiso 1 1 calc R U . . .
H30C H 0.832864 0.546984 0.751641 0.059 Uiso 1 1 calc R U . . .
C31 C 0.92354(10) 0.2783(3) 0.70386(10) 0.0411(4) Uani 1 1 d . . . . .
H31A H 0.881779 0.230573 0.733229 0.062 Uiso 1 1 calc R U . . .
H31B H 0.968468 0.305582 0.734570 0.062 Uiso 1 1 calc R U . . .
H31C H 0.937953 0.188848 0.667922 0.062 Uiso 1 1 calc R U . . .
C35 C 0.84052(11) 0.9601(3) 0.53023(11) 0.0491(5) Uani 1 1 d . . . . .
H35A H 0.825094 0.838607 0.544226 0.074 Uiso 1 1 calc R U . . .
H35B H 0.795196 1.025843 0.512175 0.074 Uiso 1 1 calc R U . . .
H35C H 0.862503 1.022904 0.571953 0.074 Uiso 1 1 calc R U . . .
C34 C 0.90319(12) 1.1023(3) 0.42114(11) 0.0510(5) Uani 1 1 d . . . . .
H34A H 0.916580 1.212545 0.447138 0.076 Uiso 1 1 calc R U . . .
H34B H 0.852673 1.116856 0.397387 0.076 Uiso 1 1 calc R U . . .
H34C H 0.942475 1.077916 0.385111 0.076 Uiso 1 1 calc R U . . .

loop_
_atom_site_aniso_label
_atom_site_aniso_U_11
_atom_site_aniso_U_22
_atom_site_aniso_U_33
_atom_site_aniso_U_23
_atom_site_aniso_U_13
_atom_site_aniso_U_12
O25 0.0212(5) 0.0335(6) 0.0226(5) 0.0015(4) 0.0029(4) -0.0031(4)
O27 0.0272(5) 0.0527(7) 0.0210(5) 0.0058(5) -0.0024(4) -0.0070(5)
O32 0.0491(7) 0.0316(7) 0.0648(8) -0.0030(6) 0.0088(6) 0.0093(6)
C10 0.0217(6) 0.0150(6) 0.0260(7) -0.0016(5) 0.0021(5) 0.0016(5)
C15 0.0208(6) 0.0169(7) 0.0240(6) -0.0017(5) 0.0009(5) 0.0009(5)
C16 0.0207(6) 0.0153(7) 0.0238(6) -0.0017(5) 0.0016(5) 0.0014(5)
C17 0.0207(6) 0.0159(7) 0.0231(6) -0.0014(5) 0.0007(5) 0.0027(5)
C3 0.0206(6) 0.0155(7) 0.0241(6) -0.0019(5) -0.0001(5) 0.0015(5)
C4 0.0227(6) 0.0137(6) 0.0251(7) -0.0005(5) 0.0021(5) 0.0015(5)
C9 0.0222(6) 0.0144(7) 0.0263(7) -0.0005(5) 0.0019(5) 0.0022(5)
C1 0.0210(6) 0.0147(7) 0.0236(6) -0.0016(5) 0.0002(5) 0.0011(5)
C2 0.0215(6) 0.0167(7) 0.0234(6) -0.0011(5) 0.0012(5) 0.0015(5)
C18 0.0208(6) 0.0219(7) 0.0230(6) -0.0015(5) 0.0002(5) 0.0018(5)
C21 0.0219(7) 0.0186(7) 0.0256(7) -0.0022(5) 0.0013(5) 0.0010(5)
C19 0.0224(6) 0.0192(7) 0.0221(6) -0.0007(5) 0.0037(5) 0.0021(5)
C11 0.0203(6) 0.0187(7) 0.0273(7) -0.0007(5) 0.0019(5) 0.0006(5)
C5 0.0270(7) 0.0203(7) 0.0262(7) -0.0001(5) 0.0001(5) 0.0002(5)
C20 0.0203(6) 0.0205(7) 0.0274(7) -0.0015(5) 0.0022(5) 0.0001(5)
C13 0.0232(7) 0.0261(8) 0.0225(6) 0.0004(5) -0.0008(5) 0.0008(6)
C14 0.0215(7) 0.0253(8) 0.0251(7) 0.0000(6) 0.0023(5) -0.0008(5)
C24 0.0256(7) 0.0245(7) 0.0225(6) -0.0010(5) 0.0015(5) -0.0003(6)
C12 0.0209(7) 0.0211(7) 0.0279(7) -0.0031(5) 0.0007(5) 0.0022(5)
C8 0.0223(6) 0.0200(7) 0.0294(7) 0.0016(5) 0.0015(5) 0.0006(5)
C7 0.0247(7) 0.0228(7) 0.0302(7) 0.0039(6) 0.0050(5) 0.0008(5)
C6 0.0293(7) 0.0237(8) 0.0237(7) 0.0032(5) 0.0024(5) 0.0009(6)
C23 0.0263(7) 0.0302(8) 0.0227(7) -0.0017(6) -0.0033(5) -0.0020(6)
C22 0.0221(7) 0.0259(8) 0.0285(7) -0.0024(6) -0.0009(5) -0.0018(6)
C28 0.0217(7) 0.0310(8) 0.0269(7) -0.0012(6) -0.0019(5) 0.0004(6)
C26 0.0238(7) 0.0283(8) 0.0300(7) -0.0012(6) 0.0063(6) -0.0050(6)
C33 0.0325(8) 0.0262(8) 0.0440(9) -0.0065(7) -0.0033(7) -0.0013(6)
C29 0.0230(7) 0.0402(9) 0.0357(8) -0.0018(7) -0.0008(6) -0.0025(6)
C30 0.0288(8) 0.0524(11) 0.0374(8) -0.0163(8) -0.0012(6) -0.0027(7)
C31 0.0318(8) 0.0432(10) 0.0481(10) 0.0108(8) -0.0105(7) 0.0000(7)
C35 0.0455(10) 0.0370(11) 0.0650(12) 0.0002(9) 0.0138(9) 0.0032(8)
C34 0.0585(12) 0.0435(11) 0.0510(11) 0.0074(9) 0.0041(9) 0.0082(9)

loop_
_atom_type_symbol
_atom_type_description
_atom_type_scat_dispersion_real
_atom_type_scat_dispersion_imag
_atom_type_scat_source
C C 0.0181 0.0091 'International Tables Vol C Tables 4.2.6.8 and 6.1.1.4'
H H 0.0000 0.0000 'International Tables Vol C Tables 4.2.6.8 and 6.1.1.4'
O O 0.0492 0.0322 'International Tables Vol C Tables 4.2.6.8 and 6.1.1.4'

loop_
_geom_angle_atom_site_label_1
_geom_angle_atom_site_label_2
_geom_angle_atom_site_label_3
_geom_angle
_geom_angle_site_symmetry_1
_geom_angle_site_symmetry_3
_geom_angle_publ_flag
C19 O25 C26 117.09(10) . . ?
C15 C10 C9 119.12(12) . . ?
C11 C10 C15 118.92(12) . . ?
C11 C10 C9 121.93(12) . . ?
C10 C15 C16 119.08(12) . . ?
C14 C15 C10 117.67(12) . . ?
C14 C15 C16 123.24(12) . . ?
C15 C16 C17 128.85(12) . . ?
C3 C16 C15 122.24(12) . . ?
C3 C16 C17 108.88(11) . . ?
C1 C17 C16 106.15(11) . . ?
C18 C17 C16 135.62(12) . . ?
C18 C17 C1 118.21(12) . . ?
C16 C3 C4 119.71(12) . . ?
C16 C3 C2 108.35(11) . . ?
C4 C3 C2 131.92(12) . . ?
C9 C4 C3 118.72(12) . . ?
C5 C4 C3 123.04(12) . . ?
C5 C4 C9 118.22(12) . . ?
C4 C9 C10 120.99(12) . . ?
C8 C9 C10 120.59(12) . . ?
C8 C9 C4 118.38(12) . . ?
C17 C1 C2 111.19(12) . . ?
C21 C1 C17 122.74(12) . . ?
C21 C1 C2 126.06(12) . . ?
C1 C2 C3 105.40(11) . . ?
C24 C2 C3 139.25(12) . . ?
C24 C2 C1 115.35(12) . . ?
C17 C18 C19 119.37(12) . . ?
C1 C21 C20 118.18(12) . . ?
C1 C21 C22 116.28(12) . . ?
C22 C21 C20 125.54(12) . . ?
O25 C19 C18 113.44(11) . . ?
C20 C19 O25 124.01(12) . . ?
C20 C19 C18 122.55(12) . . ?
C12 C11 C10 122.90(12) . . ?
C6 C5 C4 121.77(13) . . ?
C19 C20 C21 118.92(12) . . ?
C14 C13 C12 121.41(13) . . ?
C13 C14 C15 121.80(13) . . ?
O27 C24 C2 122.66(12) . . ?
O27 C24 C23 117.63(12) . . ?
C2 C24 C23 119.71(12) . . ?
C11 C12 C13 117.25(12) . . ?
C11 C12 C28 123.42(12) . . ?
C13 C12 C28 119.31(12) . . ?
C7 C8 C9 121.89(13) . . ?
C8 C7 C6 119.77(13) . . ?
C5 C6 C7 119.96(13) . . ?
C22 C23 C24 123.22(13) . . ?
C23 C22 C21 119.30(13) . . ?
C12 C28 C29 112.91(12) . . ?
C12 C28 C30 107.61(11) . . ?
C12 C28 C31 110.50(13) . . ?
C29 C28 C30 108.33(13) . . ?
C29 C28 C31 108.05(12) . . ?
C30 C28 C31 109.38(13) . . ?
O32 C33 C35 120.98(16) . . ?
O32 C33 C34 122.08(16) . . ?
C34 C33 C35 116.94(15) . . ?

loop_
_geom_bond_atom_site_label_1
_geom_bond_atom_site_label_2
_geom_bond_distance
_geom_bond_site_symmetry_2
_geom_bond_publ_flag
O25 C19 1.3856(15) . ?
O25 C26 1.4312(16) . ?
O27 C24 1.3637(16) . ?
O32 C33 1.212(2) . ?
C10 C15 1.4198(18) . ?
C10 C9 1.4573(18) . ?
C10 C11 1.4132(19) . ?
C15 C16 1.4324(19) . ?
C15 C14 1.4147(19) . ?
C16 C17 1.4729(18) . ?
C16 C3 1.3989(18) . ?
C17 C1 1.4143(18) . ?
C17 C18 1.3797(18) . ?
C3 C4 1.4485(18) . ?
C3 C2 1.4885(18) . ?
C4 C9 1.4242(19) . ?
C4 C5 1.4150(19) . ?
C9 C8 1.4172(18) . ?
C1 C2 1.4272(18) . ?
C1 C21 1.3950(19) . ?
C2 C24 1.3876(19) . ?
C18 C19 1.4156(19) . ?
C21 C20 1.4205(19) . ?
C21 C22 1.4191(19) . ?
C19 C20 1.3724(19) . ?
C11 C12 1.380(2) . ?
C5 C6 1.3750(19) . ?
C13 C14 1.3681(19) . ?
C13 C12 1.4148(19) . ?
C24 C23 1.427(2) . ?
C12 C28 1.5275(19) . ?
C8 C7 1.370(2) . ?
C7 C6 1.400(2) . ?
C23 C22 1.368(2) . ?
C28 C29 1.529(2) . ?
C28 C30 1.534(2) . ?
C28 C31 1.535(2) . ?
C33 C35 1.501(2) . ?
C33 C34 1.491(3) . ?
